data_7119566
loop_
_publ_author_name
'Zhang, Yuanyuan'
'Schley, Nathan D.'

_publ_section_title
;
 Reversible alkoxycarbene formation by C-H activation of ethers via
 discrete, isolable intermediates.
;
_journal_issue 13
_journal_name_full 'Chemical communications (Cambridge, England)'
_journal_page_first 2130
_journal_page_last 2133
_journal_paper_doi 10.1039/c6cc09838j
_journal_volume 53
_journal_year 2017
_chemical_formula_moiety 'C42 H35 Ir N O2 P2, C32 H12 B F24'
_chemical_formula_sum 'C74 H47 B F24 Ir N O2 P2'
_chemical_formula_weight 1703.07
_space_group_crystal_system triclinic
_space_group_IT_number 2
_space_group_name_Hall '-P 1'
_space_group_name_H-M_alt 'P -1'
_symmetry_space_group_name_Hall '-P 1'
_symmetry_space_group_name_H-M 'P -1'
_atom_sites_solution_hydrogens geom
_atom_sites_solution_primary direct
_audit_creation_date 2016-08-11
_audit_creation_method
;
Olex2 1.2
(compiled 2016.02.19 svn.r3266 for OlexSys, GUI svn.r5155)
;
_audit_update_record
;
2016-12-10 deposited with the CCDC.
2017-01-20 downloaded from the CCDC.
;
_cell_angle_alpha 90.9277(10)
_cell_angle_beta 110.5820(12)
_cell_angle_gamma 103.1837(11)
_cell_formula_units_Z 2
_cell_length_a 14.26025(19)
_cell_length_b 15.46771(19)
_cell_length_c 17.3328(2)
_cell_measurement_reflns_used 39091
_cell_measurement_temperature 100
_cell_measurement_theta_max 72.9000
_cell_measurement_theta_min 3.7850
_cell_volume 3465.26(8)
_computing_cell_refinement 'CrysAlisPro 1.171.38.43g (Rigaku OD, 2015)'
_computing_data_collection 'CrysAlisPro 1.171.38.43g (Rigaku OD, 2015)'
_computing_data_reduction 'CrysAlisPro 1.171.38.43g (Rigaku OD, 2015)'
_computing_molecular_graphics 'Olex2 (Dolomanov et al., 2009)'
_computing_publication_material 'Olex2 (Dolomanov et al., 2009)'
_computing_structure_refinement 'ShelXL (Sheldrick, 2015)'
_computing_structure_solution 'ShelXT (Sheldrick, 2015)'
_diffrn_ambient_environment N~2~
_diffrn_ambient_temperature 100
_diffrn_detector 'CCD plate'
_diffrn_detector_area_resol_mean 8.1506
_diffrn_detector_type EosS2
_diffrn_measured_fraction_theta_full 0.998
_diffrn_measured_fraction_theta_max 0.981
_diffrn_measurement_details
;
List of Runs (angles in degrees, time in seconds):

  # Type    Start    End  Width  t~exp~   \w     \q     \k     \f   Frames
#--------------------------------------------------------------------------
  1  \w    -64.00  30.00   1.00    1.30    --  -37.09  77.00 120.00   94
  2  \w    -54.00  30.00   1.00    1.30    --  -37.09  57.00   0.00   84
  3  \w    -54.00  30.00   1.00    1.30    --  -37.09  57.00 -30.00   84
  4  \w   -104.00 -20.00   1.00    1.30    --  -37.09 -57.00-180.00   84
  5  \w   -104.00 -20.00   1.00    1.30    --  -37.09 -57.00  30.00   84
  6  \w     41.00 132.00   1.00    5.19    --  111.00 -30.00  30.00   91
  7  \w     42.00 144.00   1.00    5.19    --  111.00 -89.00 151.26  102
  8  \w     84.00 178.00   1.00    5.19    --  111.00  77.00  60.00   94
  9  \w    -64.00  30.00   1.00    1.30    --  -37.09  77.00  30.00   94
 10  \w      4.00  33.00   1.00    1.30    --   37.09  88.00  43.50   29
 11  \w    -30.00  54.00   1.00    1.30    --   37.09 -57.00 120.00   84
 12  \w     18.00 106.00   1.00    1.30    --   37.09  38.00 120.00   88
 13  \w     20.00 104.00   1.00    1.30    --   37.09  57.00 -60.00   84
 14  \w     20.00 104.00   1.00    1.30    --   37.09  57.00  30.00   84
 15  \w    -30.00  54.00   1.00    1.30    --   37.09 -57.00 150.00   84
 16  \w      4.00  33.00   1.00    1.30    --   37.09  88.00-158.52   29
 17  \w      3.00  32.00   1.00    1.30    --   37.09  90.00 -80.58   29
 18  \w    -30.00  54.00   1.00    1.30    --   37.09 -57.00-150.00   84
 19  \w    -34.00  66.00   1.00    1.30    --   37.09 -19.00-180.00  100
 20  \w    -30.00  64.00   1.00    1.30    --   37.09 -77.00  30.00   94
 21  \w    -12.00  71.00   1.00    1.30    --   37.09 -90.00-148.33   83
 22  \w    -30.00  54.00   1.00    1.30    --   37.09 -57.00  90.00   84
 23  \w     42.00 145.00   1.00    5.19    --  111.00 -90.00  51.44  103
 24  \w     42.00 145.00   1.00    5.19    --  111.00 -90.00 141.72  103
 25  \w     41.00 132.00   1.00    5.19    --  111.00 -30.00 120.00   91
 26  \w     43.00 138.00   1.00    5.19    --  111.00 -77.00-180.00   95
 27  \w     43.00 128.00   1.00    5.19    --  111.00 -45.00 -90.00   85
 28  \w     94.00 178.00   1.00    5.19    --  111.00  45.00  60.00   84
 29  \w     42.00 144.00   1.00    5.19    --  111.00 -89.00 124.82  102
 30  \w     94.00 178.00   1.00    5.19    --  111.00  45.00-180.00   84
 31  \w     73.00 178.00   1.00    5.19    --  111.00  15.00   0.00  105
 32  \w     84.00 178.00   1.00    5.19    --  111.00  77.00   0.00   94
 33  \w     90.00 178.00   1.00    5.19    --  111.00  30.00 -60.00   88
 34  \w     42.00 145.00   1.00    5.19    --  111.00 -90.00 -34.19  103
 35  \w     42.00 145.00   1.00    5.19    --  111.00 -90.00-107.45  103
 36  \w    -64.00  30.00   1.00    1.30    --  -37.09  77.00   0.00   94
 37  \w   -108.00  -8.00   1.00    1.30    --  -37.09 -19.00-180.00  100
 38  \w   -105.00 -10.00   1.00    1.30    --  -37.09 -77.00 -90.00   95
 39  \w   -105.00 -10.00   1.00    1.30    --  -37.09 -77.00 150.00   95
 40  \w   -105.00 -10.00   1.00    1.30    --  -37.09 -77.00 120.00   95
 41  \w   -104.00 -20.00   1.00    1.30    --  -37.09 -57.00-150.00   84
 42  \w   -105.00 -10.00   1.00    1.30    --  -37.09 -77.00   0.00   95
 43  \w   -105.00 -10.00   1.00    1.30    --  -37.09 -77.00  30.00   95
 44  \w   -104.00 -20.00   1.00    1.30    --  -37.09 -57.00 120.00   84
 45  \w    -12.00  71.00   1.00    1.30    --   37.09 -90.00  35.81   83
 46  \w     10.00 105.00   1.00    1.30    --   37.09  77.00-180.00   95
 47  \w     18.00 106.00   1.00    1.30    --   37.09  38.00  30.00   88
 48  \w     18.00 106.00   1.00    1.30    --   37.09  38.00 -60.00   88
 49  \w    -30.00  64.00   1.00    1.30    --   37.09 -77.00-120.00   94
 50  \w     10.00 105.00   1.00    1.30    --   37.09  77.00 120.00   95
 51  \w     10.00 105.00   1.00    1.30    --   37.09  77.00 150.00   95
;
_diffrn_measurement_device 'four-circle diffractometer'
_diffrn_measurement_device_type 'SuperNova, Dual, Cu at zero, EosS2'
_diffrn_measurement_method '\w scans'
_diffrn_orient_matrix_type 'CrysAlisPro convention (1999,Acta A55,543-557)'
_diffrn_orient_matrix_UB_11 -0.0746887000
_diffrn_orient_matrix_UB_12 0.0152778000
_diffrn_orient_matrix_UB_13 -0.0847305000
_diffrn_orient_matrix_UB_21 0.0097529000
_diffrn_orient_matrix_UB_22 0.0953586000
_diffrn_orient_matrix_UB_23 0.0345796000
_diffrn_orient_matrix_UB_31 0.0923521000
_diffrn_orient_matrix_UB_32 0.0354375000
_diffrn_orient_matrix_UB_33 -0.0272181000
_diffrn_radiation_monochromator mirror
_diffrn_radiation_probe x-ray
_diffrn_radiation_type CuK\a
_diffrn_radiation_wavelength 1.54184
_diffrn_reflns_av_R_equivalents 0.0345
_diffrn_reflns_av_unetI/netI 0.0282
_diffrn_reflns_Laue_measured_fraction_full 0.998
_diffrn_reflns_Laue_measured_fraction_max 0.981
_diffrn_reflns_limit_h_max 17
_diffrn_reflns_limit_h_min -13
_diffrn_reflns_limit_k_max 19
_diffrn_reflns_limit_k_min -19
_diffrn_reflns_limit_l_max 20
_diffrn_reflns_limit_l_min -21
_diffrn_reflns_number 65797
_diffrn_reflns_point_group_measured_fraction_full 0.998
_diffrn_reflns_point_group_measured_fraction_max 0.981
_diffrn_reflns_theta_full 67.684
_diffrn_reflns_theta_max 73.403
_diffrn_reflns_theta_min 3.419
_diffrn_source 'micro-focus sealed X-ray tube'
_diffrn_source_type 'SuperNova (Cu) X-ray Source'
_exptl_absorpt_coefficient_mu 5.172
_exptl_absorpt_correction_T_max 0.856
_exptl_absorpt_correction_T_min 0.635
_exptl_absorpt_correction_type gaussian
_exptl_absorpt_process_details
;
CrysAlisPro 1.171.38.43g (Rigaku Oxford Diffraction, 2015)
Numerical absorption correction based on gaussian integration over
            a multifaceted crystal model
Empirical absorption correction using spherical harmonics,
 implemented in SCALE3 ABSPACK scaling algorithm.
;
_exptl_crystal_colour green
_exptl_crystal_colour_primary green
_exptl_crystal_density_diffrn 1.632
_exptl_crystal_description block
_exptl_crystal_F_000 1684
_exptl_crystal_recrystallization_method 'From diisopropylether'
_exptl_crystal_size_max 0.149
_exptl_crystal_size_mid 0.082
_exptl_crystal_size_min 0.055
_refine_diff_density_max 2.511
_refine_diff_density_min -1.439
_refine_diff_density_rms 0.089
_refine_ls_extinction_method none
_refine_ls_goodness_of_fit_ref 1.032
_refine_ls_hydrogen_treatment constr
_refine_ls_matrix_type full
_refine_ls_number_parameters 1040
_refine_ls_number_reflns 13690
_refine_ls_number_restraints 63
_refine_ls_restrained_S_all 1.032
_refine_ls_R_factor_all 0.0430
_refine_ls_R_factor_gt 0.0393
_refine_ls_shift/su_max 0.001
_refine_ls_shift/su_mean 0.000
_refine_ls_structure_factor_coef Fsqd
_refine_ls_weighting_details 'w=1/[\s^2^(Fo^2^)+(0.0437P)^2^+8.6568P] where P=(Fo^2^+2Fc^2^)/3'
_refine_ls_weighting_scheme calc
_refine_ls_wR_factor_gt 0.0969
_refine_ls_wR_factor_ref 0.0997
_reflns_Friedel_coverage 0.000
_reflns_number_gt 12682
_reflns_number_total 13690
_reflns_threshold_expression 'I > 2\s(I)'
_cod_data_source_file c6cc09838j2.cif
_cod_data_source_block Complex_4
_cod_depositor_comments 'Adding full bibliography for 7119563--7119566.cif.'
_cod_original_cell_volume 3465.25(8)
_cod_database_code 7119566
_chemical_oxdiff_formula C74H48B1F24Ir1N1O2P2
_shelx_space_group_comment
;
The symmetry employed for this shelxl refinement is uniquely defined
by the following loop, which should always be used as a source of
symmetry information in preference to the above space-group names.
They are only intended as comments.
;
_reflns_odcompleteness_completeness 99.78
_reflns_odcompleteness_iscentric 1
_reflns_odcompleteness_theta 68.13
_olex2_refinement_description
;
1. Fixed Uiso
 At 1.2 times of:
  All C(H) groups, All C(H,H) groups
 At 1.5 times of:
  All C(H,H,H) groups
2. Restrained distances
 C74-F23 \\sim C74-F22 \\sim C74-F24
 with sigma of 0.02
 C74A-F23 \\sim C74A-F22A \\sim C74A-F24A
 with sigma of 0.02
 C74-C69 \\sim C74A-C69
 with sigma of 0.02
 C41-C42 \\sim C41A-C42A
 with sigma of 0.02
 C41-N1 \\sim N1-C41A
 with sigma of 0.02
3. Uiso/Uaniso restraints and constraints
F22A \\sim F22: within 2A with sigma of 0.04 and sigma for terminal atoms of
0.08
C74A \\sim C74: within 2A with sigma of 0.04 and sigma for terminal atoms of
0.08
F24A \\sim F24: within 2A with sigma of 0.04 and sigma for terminal atoms of
0.08
C18 \\sim C18A: within 2A with sigma of 0.04 and sigma for terminal atoms of
0.08
C42A \\sim C42: within 2A with sigma of 0.04 and sigma for terminal atoms of
0.08
C41A \\sim C41: within 2A with sigma of 0.01 and sigma for terminal atoms of
0.02
C20A \\sim C20: within 2A with sigma of 0.04 and sigma for terminal atoms of
0.08
C16A \\sim C16: within 2A with sigma of 0.04 and sigma for terminal atoms of
0.08
C17A \\sim C17: within 2A with sigma of 0.04 and sigma for terminal atoms of
0.08
C19A \\sim C19: within 2A with sigma of 0.04 and sigma for terminal atoms of
0.08
4. Others
 Sof(C16A)=Sof(H16A)=Sof(C17A)=Sof(H17A)=Sof(C18)=Sof(H18)=Sof(C19A)=Sof(H19A)=
 Sof(C20A)=Sof(H20A)=Sof(F22A)=Sof(F24A)=Sof(C74A)=1-FVAR(1)
 Sof(C16)=Sof(H16)=Sof(C17)=Sof(H17)=Sof(C18A)=Sof(H18A)=Sof(C19)=Sof(H19)=
 Sof(C20)=Sof(H20)=Sof(F22)=Sof(F24)=Sof(C74)=FVAR(1)
 Sof(C41)=Sof(C42)=Sof(H42D)=Sof(H42E)=Sof(H42F)=1-FVAR(2)
 Sof(C41A)=Sof(C42A)=Sof(H42A)=Sof(H42B)=Sof(H42C)=FVAR(2)
5.a Secondary CH2 refined with riding coordinates:
 C2(H2A,H2B), C27(H27A,H27B), C28(H28A,H28B)
5.b Aromatic/amide H refined with riding coordinates:
 C4(H4), C5(H5), C6(H6), C10(H10), C11(H11), C12(H12), C13(H13), C14(H14),
 C22(H22), C23(H23), C24(H24), C30(H30), C31(H31), C32(H32), C33(H33), C34(H34),
  C36(H36), C37(H37), C38(H38), C39(H39), C40(H40), C16A(H16A), C17A(H17A),
 C18(H18), C19A(H19A), C20A(H20A), C16(H16), C17(H17), C18A(H18A), C19(H19),
 C20(H20), C44(H44), C46(H46), C48(H48), C52(H52), C54(H54), C56(H56), C60(H60),
  C62(H62), C64(H64), C68(H68), C70(H70), C72(H72)
5.c Idealised Me refined as rotating group:
 C42A(H42A,H42B,H42C), C42(H42D,H42E,H42F)
;
_shelx_shelxl_version_number 2014/7
_olex2_date_sample_data_collection 2016-08-10
_olex2_exptl_crystal_mounting_method 'Mounted in a polyimide loop'
_olex2_submission_special_instructions 'No special instructions were received'
_oxdiff_exptl_absorpt_empirical_details
;
Empirical correction (ABSPACK) includes:
- Absorption correction using spherical harmonics
- Frame scaling
- B-factor correction
;
_oxdiff_exptl_absorpt_empirical_full_max 1.338
_oxdiff_exptl_absorpt_empirical_full_min 0.833

loop_
_space_group_symop_operation_xyz
'x, y, z'
'-x, -y, -z'

loop_
_atom_site_label
_atom_site_type_symbol
_atom_site_fract_x
_atom_site_fract_y
_atom_site_fract_z
_atom_site_U_iso_or_equiv
_atom_site_adp_type
_atom_site_occupancy
_atom_site_site_symmetry_order
_atom_site_calc_flag
_atom_site_refinement_flags_posn
_atom_site_refinement_flags_adp
_atom_site_refinement_flags_occupancy
_atom_site_disorder_assembly
_atom_site_disorder_group
Ir1 Ir 0.96312(2) 0.82054(2) 0.21461(2) 0.03137(6) Uani 1 1 d . . . . .
P1 P 0.98635(8) 0.68293(6) 0.18381(7) 0.0416(3) Uani 1 1 d . . . . .
P2 P 0.94391(7) 0.95162(6) 0.26144(6) 0.0315(2) Uani 1 1 d . . . . .
O1 O 1.0524(2) 0.8450(2) 0.39902(17) 0.0466(7) Uani 1 1 d . . . . .
O2 O 1.0109(3) 1.0959(2) 0.0445(2) 0.0517(8) Uani 1 1 d . . . . .
N1 N 0.8868(3) 0.8324(2) 0.09064(19) 0.0351(7) Uani 1 1 d D . . . .
C1 C 1.0291(3) 0.7977(3) 0.3264(3) 0.0429(10) Uani 1 1 d . . . . .
C2 C 1.1059(4) 0.7998(3) 0.4689(3) 0.0552(13) Uani 1 1 d . . . . .
H2A H 1.0647 0.7827 0.5030 0.066 Uiso 1 1 calc R . . . .
H2B H 1.1725 0.8381 0.5031 0.066 Uiso 1 1 calc R . . . .
C3 C 1.1187(3) 0.7201(3) 0.4293(3) 0.0505(12) Uani 1 1 d . . . . .
C4 C 1.1690(3) 0.6529(4) 0.4567(4) 0.0611(16) Uani 1 1 d . . . . .
H4 H 1.2049 0.6511 0.5128 0.073 Uiso 1 1 calc R . . . .
C5 C 1.1640(3) 0.5883(4) 0.3974(4) 0.0625(17) Uani 1 1 d . . . . .
H5 H 1.1976 0.5433 0.4152 0.075 Uiso 1 1 calc R . . . .
C6 C 1.1108(3) 0.5878(3) 0.3125(3) 0.0522(13) Uani 1 1 d . . . . .
H6 H 1.1089 0.5433 0.2749 0.063 Uiso 1 1 calc R . . . .
C7 C 1.0606(3) 0.6551(3) 0.2851(3) 0.0470(11) Uani 1 1 d . . . . .
C8 C 1.0683(3) 0.7189(3) 0.3448(3) 0.0429(11) Uani 1 1 d . . . . .
C9 C 1.0627(3) 0.6722(2) 0.1216(3) 0.0418(10) Uani 1 1 d . . . . .
C10 C 1.1668(3) 0.7191(3) 0.1525(3) 0.0498(12) Uani 1 1 d . . . . .
H10 H 1.1939 0.7543 0.2030 0.060 Uiso 1 1 calc R . . . .
C11 C 1.2296(4) 0.7134(3) 0.1088(3) 0.0556(13) Uani 1 1 d . . . . .
H11 H 1.2990 0.7441 0.1302 0.067 Uiso 1 1 calc R . . . .
C12 C 1.1897(4) 0.6622(3) 0.0329(3) 0.0559(13) Uani 1 1 d . . . . .
H12 H 1.2321 0.6579 0.0035 0.067 Uiso 1 1 calc R . . . .
C13 C 1.0858(4) 0.6174(3) 0.0012(3) 0.0539(12) Uani 1 1 d . . . . .
H13 H 1.0584 0.5841 -0.0504 0.065 Uiso 1 1 calc R . . . .
C14 C 1.0227(4) 0.6216(3) 0.0450(3) 0.0470(11) Uani 1 1 d . . . . .
H14 H 0.9534 0.5906 0.0234 0.056 Uiso 1 1 calc R . . . .
C15 C 0.8675(4) 0.5946(3) 0.1423(3) 0.0516(12) Uani 1 1 d . . . . .
C21 C 0.8731(3) 1.0138(3) 0.1832(2) 0.0354(8) Uani 1 1 d . . . . .
C22 C 0.7747(3) 1.0226(3) 0.1767(3) 0.0488(11) Uani 1 1 d . . . . .
H22 H 0.7443 0.9960 0.2127 0.059 Uiso 1 1 calc R . . . .
C23 C 0.7225(4) 1.0713(4) 0.1163(3) 0.0583(13) Uani 1 1 d . . . . .
H23 H 0.6576 1.0772 0.1127 0.070 Uiso 1 1 calc R . . . .
C24 C 0.7659(4) 1.1107(3) 0.0620(3) 0.0536(12) Uani 1 1 d . . . . .
H24 H 0.7308 1.1430 0.0218 0.064 Uiso 1 1 calc R . . . .
C25 C 0.8628(3) 1.1016(3) 0.0678(3) 0.0419(9) Uani 1 1 d . . . . .
C26 C 0.9151(3) 1.0525(3) 0.1279(2) 0.0348(8) Uani 1 1 d . . . . .
C27 C 1.0174(3) 1.0576(3) 0.1203(3) 0.0405(9) Uani 1 1 d . . . . .
H27A H 1.0730 1.0950 0.1669 0.049 Uiso 1 1 calc R . . . .
H27B H 1.0296 0.9986 0.1181 0.049 Uiso 1 1 calc R . . . .
C28 C 0.9262(4) 1.1377(3) 0.0196(3) 0.0481(11) Uani 1 1 d . . . . .
H28A H 0.8866 1.1234 -0.0393 0.058 Uiso 1 1 calc R . . . .
H28B H 0.9512 1.2021 0.0317 0.058 Uiso 1 1 calc R . . . .
C29 C 1.0646(3) 1.0360(3) 0.3145(2) 0.0327(8) Uani 1 1 d . . . . .
C30 C 1.0635(3) 1.1232(3) 0.3349(3) 0.0419(9) Uani 1 1 d . . . . .
H30 H 1.0009 1.1378 0.3252 0.050 Uiso 1 1 calc R . . . .
C31 C 1.1554(4) 1.1882(3) 0.3696(3) 0.0497(11) Uani 1 1 d . . . . .
H31 H 1.1543 1.2460 0.3841 0.060 Uiso 1 1 calc R . . . .
C32 C 1.2488(4) 1.1678(3) 0.3827(3) 0.0484(11) Uani 1 1 d . . . . .
H32 H 1.3102 1.2120 0.4051 0.058 Uiso 1 1 calc R . . . .
C33 C 1.2512(3) 1.0819(3) 0.3625(3) 0.0418(9) Uani 1 1 d . . . . .
H33 H 1.3141 1.0680 0.3719 0.050 Uiso 1 1 calc R . . . .
C34 C 1.1597(3) 1.0163(3) 0.3284(2) 0.0354(8) Uani 1 1 d . . . . .
H34 H 1.1616 0.9585 0.3146 0.043 Uiso 1 1 calc R . . . .
C35 C 0.8693(3) 0.9316(3) 0.3291(3) 0.0455(10) Uani 1 1 d . . . . .
C36 C 0.8916(4) 0.9829(3) 0.4013(3) 0.0487(11) Uani 1 1 d . . . . .
H36 H 0.9499 1.0306 0.4203 0.058 Uiso 1 1 calc R . . . .
C37 C 0.8271(4) 0.9639(4) 0.4467(3) 0.0641(15) Uani 1 1 d . . . . .
H37 H 0.8432 0.9985 0.4961 0.077 Uiso 1 1 calc R . . . .
C38 C 0.7396(5) 0.8941(5) 0.4188(3) 0.0771(19) Uani 1 1 d . . . . .
H38 H 0.6964 0.8821 0.4490 0.093 Uiso 1 1 calc R . . . .
C39 C 0.7162(5) 0.8417(5) 0.3456(4) 0.083(2) Uani 1 1 d . . . . .
H39 H 0.6564 0.7954 0.3258 0.099 Uiso 1 1 calc R . . . .
C40 C 0.7816(4) 0.8585(4) 0.3024(3) 0.0656(16) Uani 1 1 d . . . . .
H40 H 0.7679 0.8212 0.2550 0.079 Uiso 1 1 calc R . . . .
C16A C 0.8508(17) 0.5240(13) 0.1692(12) 0.038(4) Uani 0.495(6) 1 d . U P A 1
H16A H 0.9035 0.5090 0.2122 0.046 Uiso 0.495(6) 1 calc R . P A 1
C17A C 0.7500(17) 0.4618(14) 0.1360(14) 0.053(5) Uani 0.495(6) 1 d . U P A 1
H17A H 0.7352 0.4114 0.1623 0.063 Uiso 0.495(6) 1 calc R . P A 1
C18 C 0.6760(15) 0.4777(13) 0.0652(10) 0.042(4) Uani 0.495(6) 1 d . U P A 1
H18 H 0.6105 0.4387 0.0437 0.051 Uiso 0.495(6) 1 calc R . P A 1
C19A C 0.7003(7) 0.5517(6) 0.0270(6) 0.048(2) Uani 0.495(6) 1 d . U P A 1
H19A H 0.6509 0.5621 -0.0213 0.058 Uiso 0.495(6) 1 calc R . P A 1
C20A C 0.7962(7) 0.6112(6) 0.0586(6) 0.051(3) Uani 0.495(6) 1 d . U P A 1
H20A H 0.8159 0.6583 0.0304 0.061 Uiso 0.495(6) 1 calc R . P A 1
C16 C 0.8632(18) 0.5026(11) 0.1560(11) 0.036(3) Uani 0.505(6) 1 d . U P A 2
H16 H 0.9238 0.4862 0.1852 0.043 Uiso 0.505(6) 1 calc R . P A 2
C17 C 0.7721(17) 0.4392(12) 0.1269(12) 0.045(4) Uani 0.505(6) 1 d . U P A 2
H17 H 0.7723 0.3793 0.1309 0.054 Uiso 0.505(6) 1 calc R . P A 2
C18A C 0.6812(17) 0.4619(14) 0.0923(10) 0.049(4) Uani 0.505(6) 1 d . U P A 2
H18A H 0.6200 0.4173 0.0705 0.059 Uiso 0.505(6) 1 calc R . P A 2
C19 C 0.6781(7) 0.5493(7) 0.0889(7) 0.058(3) Uani 0.505(6) 1 d . U P A 2
H19 H 0.6153 0.5645 0.0663 0.070 Uiso 0.505(6) 1 calc R . P A 2
C20 C 0.7697(7) 0.6148(6) 0.1195(7) 0.050(2) Uani 0.505(6) 1 d . U P A 2
H20 H 0.7673 0.6741 0.1254 0.060 Uiso 0.505(6) 1 calc R . P A 2
C41A C 0.863(3) 0.841(3) 0.0225(11) 0.043(5) Uani 0.27(4) 1 d D U P B 2
C42A C 0.802(5) 0.865(2) -0.0567(17) 0.115(16) Uani 0.27(4) 1 d D U P B 2
H42A H 0.8172 0.8401 -0.1004 0.172 Uiso 0.27(4) 1 calc GR . P B 2
H42B H 0.8180 0.9293 -0.0556 0.172 Uiso 0.27(4) 1 calc GR . P B 2
H42C H 0.7296 0.8433 -0.0663 0.172 Uiso 0.27(4) 1 calc GR . P B 2
C41 C 0.8349(9) 0.8317(12) 0.0242(5) 0.038(2) Uani 0.73(4) 1 d D U P B 1
C42 C 0.7718(6) 0.8286(16) -0.0628(5) 0.101(6) Uani 0.73(4) 1 d D U P B 1
H42D H 0.7987 0.7986 -0.0960 0.152 Uiso 0.73(4) 1 calc GR . P B 1
H42E H 0.7732 0.8883 -0.0775 0.152 Uiso 0.73(4) 1 calc GR . P B 1
H42F H 0.7019 0.7968 -0.0723 0.152 Uiso 0.73(4) 1 calc GR . P B 1
F1 F 0.2760(5) -0.0336(3) 0.1676(4) 0.153(2) Uani 1 1 d . . . . .
F2 F 0.3992(5) -0.0372(2) 0.2665(2) 0.147(3) Uani 1 1 d . . . . .
F3 F 0.3837(5) -0.0866(2) 0.1473(3) 0.135(2) Uani 1 1 d . . . . .
F4 F 0.4227(3) 0.2213(3) -0.03690(18) 0.0753(10) Uani 1 1 d . . . . .
F5 F 0.4924(3) 0.11212(18) -0.03396(16) 0.0588(8) Uani 1 1 d . . . . .
F6 F 0.5859(2) 0.24180(18) 0.01790(16) 0.0526(7) Uani 1 1 d . . . . .
F7 F 0.9275(3) 0.2549(2) 0.3562(2) 0.0764(11) Uani 1 1 d . . . . .
F8 F 0.8810(2) 0.2893(2) 0.23293(18) 0.0704(9) Uani 1 1 d . . . . .
F9 F 1.0082(2) 0.3738(2) 0.3273(2) 0.0719(10) Uani 1 1 d . . . . .
F10 F 0.8453(3) 0.64900(18) 0.3765(2) 0.0698(9) Uani 1 1 d . . . . .
F11 F 0.94678(18) 0.60549(17) 0.48211(17) 0.0509(6) Uani 1 1 d . . . . .
F12 F 0.79399(19) 0.60318(18) 0.4749(2) 0.0593(8) Uani 1 1 d . . . . .
F13 F 0.4373(4) 0.3449(2) 0.6142(3) 0.1199(19) Uani 1 1 d . . . . .
F14 F 0.5607(3) 0.4512(2) 0.61162(17) 0.0666(8) Uani 1 1 d . . . . .
F15 F 0.4121(2) 0.4295(2) 0.5165(2) 0.0624(8) Uani 1 1 d . . . . .
F16 F 0.5500(2) 0.06816(17) 0.56869(16) 0.0502(6) Uani 1 1 d . . . . .
F17 F 0.6500(2) 0.07696(18) 0.49958(17) 0.0519(6) Uani 1 1 d . . . . .
F18 F 0.7032(2) 0.15394(19) 0.61880(16) 0.0582(8) Uani 1 1 d . . . . .
F19 F 0.1433(2) 0.3037(3) 0.1689(4) 0.136(2) Uani 1 1 d . . . . .
F20 F 0.1843(3) 0.3879(3) 0.2802(3) 0.1003(15) Uani 1 1 d . . . . .
F21 F 0.1338(2) 0.4388(2) 0.1631(2) 0.0663(9) Uani 1 1 d . . . . .
F23 F 0.5824(2) 0.63857(19) 0.2110(2) 0.0679(8) Uani 1 1 d D . . . .
C43 C 0.5074(2) 0.2258(2) 0.2305(2) 0.0229(6) Uani 1 1 d . . . . .
C44 C 0.4590(3) 0.1395(2) 0.2397(2) 0.0281(7) Uani 1 1 d . . . . .
H44 H 0.4462 0.1291 0.2882 0.034 Uiso 1 1 calc R . . . .
C45 C 0.4292(3) 0.0682(2) 0.1786(2) 0.0344(8) Uani 1 1 d . . . . .
C46 C 0.4430(3) 0.0809(3) 0.1042(2) 0.0359(8) Uani 1 1 d . . . . .
H46 H 0.4231 0.0334 0.0635 0.043 Uiso 1 1 calc R . . . .
C47 C 0.4873(3) 0.1668(2) 0.0921(2) 0.0311(8) Uani 1 1 d . . . . .
C48 C 0.5194(3) 0.2367(2) 0.1540(2) 0.0274(7) Uani 1 1 d . . . . .
H48 H 0.5503 0.2932 0.1445 0.033 Uiso 1 1 calc R . . . .
C49 C 0.3797(5) -0.0225(3) 0.1930(3) 0.0629(16) Uani 1 1 d . . . . .
C50 C 0.4965(4) 0.1852(3) 0.0097(3) 0.0406(9) Uani 1 1 d . . . . .
C51 C 0.6666(2) 0.3633(2) 0.32098(19) 0.0212(6) Uani 1 1 d . . . . .
C52 C 0.7379(3) 0.3244(2) 0.3048(2) 0.0243(7) Uani 1 1 d . . . . .
H52 H 0.7154 0.2671 0.2773 0.029 Uiso 1 1 calc R . . . .
C53 C 0.8425(3) 0.3694(2) 0.3289(2) 0.0281(7) Uani 1 1 d . . . . .
C54 C 0.8798(3) 0.4547(2) 0.3693(2) 0.0288(7) Uani 1 1 d . . . . .
H54 H 0.9491 0.4846 0.3842 0.035 Uiso 1 1 calc R . . . .
C55 C 0.8106(3) 0.4945(2) 0.3868(2) 0.0257(7) Uani 1 1 d . . . . .
C56 C 0.7074(2) 0.4494(2) 0.3643(2) 0.0228(6) Uani 1 1 d . . . . .
H56 H 0.6634 0.4771 0.3784 0.027 Uiso 1 1 calc R . . . .
C57 C 0.9138(3) 0.3219(3) 0.3106(3) 0.0353(8) Uani 1 1 d . . . . .
C58 C 0.8480(3) 0.5876(3) 0.4296(3) 0.0353(8) Uani 1 1 d . . . . .
C59 C 0.5388(2) 0.2884(2) 0.3889(2) 0.0220(6) Uani 1 1 d . . . . .
C60 C 0.5066(3) 0.3414(2) 0.4358(2) 0.0271(7) Uani 1 1 d . . . . .
H60 H 0.4810 0.3890 0.4128 0.033 Uiso 1 1 calc R . . . .
C61 C 0.5117(3) 0.3252(3) 0.5156(2) 0.0350(8) Uani 1 1 d . . . . .
C62 C 0.5483(3) 0.2552(3) 0.5521(2) 0.0363(9) Uani 1 1 d . . . . .
H62 H 0.5509 0.2445 0.6053 0.044 Uiso 1 1 calc R . . . .
C63 C 0.5811(3) 0.2011(3) 0.5079(2) 0.0298(7) Uani 1 1 d . . . . .
C64 C 0.5776(2) 0.2184(2) 0.4280(2) 0.0255(7) Uani 1 1 d . . . . .
H64 H 0.6018 0.1823 0.3999 0.031 Uiso 1 1 calc R . . . .
C65 C 0.4797(5) 0.3874(3) 0.5643(3) 0.0530(13) Uani 1 1 d . . . . .
C66 C 0.6210(3) 0.1255(3) 0.5478(2) 0.0412(9) Uani 1 1 d . . . . .
C67 C 0.4703(2) 0.3798(2) 0.25631(19) 0.0231(6) Uani 1 1 d . . . . .
C68 C 0.5042(3) 0.4596(3) 0.2271(2) 0.0331(8) Uani 1 1 d . . . . .
H68 H 0.5725 0.4762 0.2303 0.040 Uiso 1 1 calc R . . . .
C69 C 0.4401(3) 0.5156(3) 0.1933(3) 0.0461(11) Uani 1 1 d D . . . .
C70 C 0.3369(3) 0.4923(3) 0.1843(2) 0.0374(9) Uani 1 1 d . . . . .
H70 H 0.2937 0.5295 0.1615 0.045 Uiso 1 1 calc R . . . .
C71 C 0.3002(3) 0.4122(3) 0.2102(2) 0.0314(8) Uani 1 1 d . . . . .
C72 C 0.3654(3) 0.3571(2) 0.2457(2) 0.0300(7) Uani 1 1 d . . . . .
H72 H 0.3383 0.3037 0.2629 0.036 Uiso 1 1 calc R . . . .
C73 C 0.1905(3) 0.3850(4) 0.2037(4) 0.0602(14) Uani 1 1 d . . . . .
B1 B 0.5445(3) 0.3129(2) 0.2990(2) 0.0215(7) Uani 1 1 d . . . . .
F22A F 0.5055(6) 0.5708(5) 0.0845(4) 0.072(2) Uani 0.495(6) 1 d D U P A 1
F24A F 0.4218(8) 0.6423(8) 0.1252(9) 0.117(6) Uani 0.495(6) 1 d D U P A 1
C74A C 0.4866(7) 0.5917(6) 0.1517(6) 0.042(2) Uani 0.495(6) 1 d D U P A 1
F22 F 0.4523(4) 0.6752(3) 0.2214(4) 0.0592(18) Uani 0.505(6) 1 d D U P A 2
F24 F 0.4525(8) 0.6259(6) 0.1073(4) 0.075(3) Uani 0.505(6) 1 d D U P A 2
C74 C 0.4831(6) 0.6170(6) 0.1880(5) 0.044(2) Uani 0.505(6) 1 d D U P A 2

loop_
_atom_site_aniso_label
_atom_site_aniso_U_11
_atom_site_aniso_U_22
_atom_site_aniso_U_33
_atom_site_aniso_U_23
_atom_site_aniso_U_13
_atom_site_aniso_U_12
Ir1 0.03933(10) 0.02385(9) 0.02148(8) 0.00392(6) 0.00253(6) 0.00333(6)
P1 0.0419(5) 0.0192(4) 0.0422(6) 0.0025(4) -0.0079(4) 0.0035(4)
P2 0.0359(5) 0.0311(5) 0.0253(4) -0.0005(4) 0.0105(4) 0.0057(4)
O1 0.0549(18) 0.0463(17) 0.0220(13) 0.0106(12) 0.0033(12) -0.0024(14)
O2 0.065(2) 0.057(2) 0.0471(18) 0.0273(15) 0.0298(16) 0.0271(17)
N1 0.0396(17) 0.0402(18) 0.0257(17) 0.0002(13) 0.0070(14) 0.0184(15)
C1 0.045(2) 0.033(2) 0.033(2) 0.0068(17) 0.0039(18) -0.0081(17)
C2 0.050(3) 0.062(3) 0.028(2) 0.021(2) -0.0025(19) -0.010(2)
C3 0.033(2) 0.055(3) 0.044(2) 0.026(2) 0.0018(18) -0.0089(19)
C4 0.030(2) 0.071(4) 0.060(3) 0.044(3) -0.001(2) -0.004(2)
C5 0.033(2) 0.058(3) 0.091(4) 0.057(3) 0.013(2) 0.011(2)
C6 0.036(2) 0.036(2) 0.073(3) 0.030(2) 0.007(2) 0.0065(18)
C7 0.039(2) 0.032(2) 0.050(3) 0.0187(19) -0.0016(19) -0.0036(17)
C8 0.037(2) 0.033(2) 0.038(2) 0.0229(18) -0.0042(17) -0.0048(16)
C9 0.041(2) 0.0202(18) 0.045(2) 0.0040(16) -0.0070(18) 0.0086(16)
C10 0.041(2) 0.032(2) 0.057(3) -0.0065(19) -0.007(2) 0.0136(18)
C11 0.038(2) 0.035(2) 0.078(4) -0.002(2) -0.001(2) 0.0156(19)
C12 0.056(3) 0.031(2) 0.072(3) 0.005(2) 0.009(2) 0.018(2)
C13 0.068(3) 0.030(2) 0.047(3) 0.0032(19) 0.003(2) 0.009(2)
C14 0.050(2) 0.027(2) 0.043(2) 0.0059(17) -0.005(2) 0.0018(18)
C15 0.043(2) 0.026(2) 0.064(3) -0.007(2) -0.002(2) 0.0024(18)
C21 0.039(2) 0.034(2) 0.0320(19) 0.0008(15) 0.0090(16) 0.0132(17)
C22 0.039(2) 0.065(3) 0.043(2) 0.003(2) 0.0151(19) 0.014(2)
C23 0.043(2) 0.081(4) 0.054(3) 0.006(3) 0.012(2) 0.028(3)
C24 0.052(3) 0.055(3) 0.050(3) 0.010(2) 0.005(2) 0.027(2)
C25 0.048(2) 0.033(2) 0.038(2) 0.0013(17) 0.0082(18) 0.0093(18)
C26 0.0349(19) 0.034(2) 0.0327(19) 0.0004(15) 0.0094(16) 0.0080(16)
C27 0.047(2) 0.042(2) 0.038(2) 0.0147(18) 0.0190(19) 0.0152(19)
C28 0.057(3) 0.044(2) 0.041(2) 0.0156(19) 0.010(2) 0.020(2)
C29 0.038(2) 0.0294(19) 0.0282(18) 0.0019(14) 0.0088(15) 0.0086(16)
C30 0.045(2) 0.035(2) 0.043(2) -0.0041(17) 0.0102(19) 0.0129(18)
C31 0.060(3) 0.031(2) 0.051(3) -0.0038(19) 0.014(2) 0.009(2)
C32 0.048(2) 0.041(2) 0.043(2) 0.0065(19) 0.010(2) -0.0054(19)
C33 0.043(2) 0.044(2) 0.039(2) 0.0118(18) 0.0160(18) 0.0102(19)
C34 0.040(2) 0.034(2) 0.033(2) 0.0060(16) 0.0131(16) 0.0099(17)
C35 0.042(2) 0.059(3) 0.032(2) 0.0049(19) 0.0150(18) 0.005(2)
C36 0.044(2) 0.062(3) 0.037(2) -0.002(2) 0.0139(19) 0.009(2)
C37 0.058(3) 0.097(4) 0.038(3) -0.003(3) 0.023(2) 0.013(3)
C38 0.058(3) 0.127(6) 0.043(3) 0.012(3) 0.030(3) 0.000(3)
C39 0.070(4) 0.109(5) 0.054(3) -0.003(3) 0.036(3) -0.027(4)
C40 0.068(3) 0.074(4) 0.041(3) -0.003(2) 0.027(2) -0.020(3)
C16A 0.042(6) 0.037(10) 0.023(7) -0.001(6) 0.005(5) -0.001(6)
C17A 0.050(9) 0.067(13) 0.031(8) 0.005(8) 0.017(6) -0.012(8)
C18 0.031(5) 0.053(10) 0.035(9) -0.015(6) 0.009(6) 0.003(6)
C19A 0.041(5) 0.043(5) 0.047(5) -0.002(4) 0.003(4) 0.007(4)
C20A 0.047(5) 0.035(5) 0.048(5) 0.002(4) -0.003(4) 0.000(4)
C16 0.059(8) 0.017(7) 0.020(6) 0.000(4) 0.007(5) 0.000(5)
C17 0.068(11) 0.032(7) 0.023(6) 0.006(5) 0.016(6) -0.010(6)
C18A 0.052(8) 0.046(7) 0.032(9) 0.000(6) 0.011(8) -0.015(5)
C19 0.034(5) 0.059(6) 0.069(7) -0.001(5) 0.012(5) 0.000(4)
C20 0.037(4) 0.034(5) 0.068(6) -0.007(4) 0.012(4) 0.002(4)
C41A 0.026(11) 0.080(9) 0.019(6) 0.006(6) 0.001(6) 0.014(11)
C42A 0.20(4) 0.055(18) 0.059(17) 0.012(12) -0.02(2) 0.07(2)
C41 0.016(4) 0.078(6) 0.024(3) 0.000(3) 0.008(2) 0.020(5)
C42 0.025(4) 0.249(18) 0.021(4) 0.012(6) 0.000(3) 0.031(6)
F1 0.140(5) 0.077(3) 0.206(6) 0.038(3) 0.062(4) -0.044(3)
F2 0.306(7) 0.0428(19) 0.049(2) 0.0108(16) 0.065(3) -0.041(3)
F3 0.303(7) 0.0249(15) 0.115(3) 0.0009(17) 0.146(4) 0.002(3)
F4 0.086(2) 0.125(3) 0.0415(16) 0.0422(18) 0.0323(16) 0.059(2)
F5 0.098(2) 0.0445(15) 0.0398(14) -0.0082(11) 0.0431(15) 0.0012(14)
F6 0.0714(18) 0.0495(15) 0.0416(14) 0.0030(11) 0.0372(13) -0.0026(13)
F7 0.099(2) 0.084(2) 0.106(3) 0.059(2) 0.077(2) 0.072(2)
F8 0.0648(18) 0.109(3) 0.0515(17) -0.0138(16) 0.0214(14) 0.0504(19)
F9 0.0389(14) 0.070(2) 0.120(3) -0.0127(19) 0.0475(17) 0.0100(13)
F10 0.090(2) 0.0289(14) 0.0675(19) 0.0144(13) 0.0060(17) 0.0060(14)
F11 0.0289(11) 0.0459(14) 0.0622(17) -0.0113(12) 0.0049(11) -0.0008(10)
F12 0.0399(13) 0.0433(15) 0.091(2) -0.0314(14) 0.0317(14) -0.0057(11)
F13 0.241(5) 0.066(2) 0.139(4) 0.028(2) 0.172(4) 0.039(3)
F14 0.094(2) 0.0545(17) 0.0423(15) -0.0170(13) 0.0142(15) 0.0203(16)
F15 0.0593(17) 0.072(2) 0.0706(19) -0.0134(16) 0.0395(15) 0.0209(15)
F16 0.0555(15) 0.0434(14) 0.0438(14) 0.0166(11) 0.0186(12) -0.0042(12)
F17 0.0612(16) 0.0553(16) 0.0513(15) 0.0276(13) 0.0244(13) 0.0297(13)
F18 0.0506(15) 0.0583(17) 0.0399(14) 0.0233(12) -0.0070(12) 0.0003(13)
F19 0.0270(15) 0.058(2) 0.279(7) -0.008(3) 0.013(3) -0.0025(15)
F20 0.060(2) 0.159(4) 0.129(3) 0.090(3) 0.066(2) 0.064(2)
F21 0.0322(13) 0.085(2) 0.085(2) 0.0282(17) 0.0123(14) 0.0330(14)
F23 0.0667(19) 0.0454(16) 0.085(2) 0.0268(15) 0.0255(17) 0.0024(14)
C43 0.0228(15) 0.0263(17) 0.0208(15) 0.0023(13) 0.0085(12) 0.0075(13)
C44 0.0383(19) 0.0257(17) 0.0213(16) 0.0037(13) 0.0127(14) 0.0073(15)
C45 0.054(2) 0.0234(18) 0.0255(18) 0.0028(14) 0.0183(17) 0.0033(16)
C46 0.056(2) 0.0250(18) 0.0278(19) -0.0017(14) 0.0198(18) 0.0061(17)
C47 0.042(2) 0.0299(18) 0.0244(17) 0.0020(14) 0.0186(16) 0.0056(16)
C48 0.0329(18) 0.0254(17) 0.0240(17) 0.0033(13) 0.0129(14) 0.0035(14)
C49 0.114(5) 0.029(2) 0.034(2) -0.0059(18) 0.035(3) -0.017(3)
C50 0.056(3) 0.037(2) 0.031(2) -0.0001(16) 0.0213(19) 0.0072(19)
C51 0.0222(15) 0.0252(16) 0.0178(14) 0.0060(12) 0.0085(12) 0.0069(13)
C52 0.0288(16) 0.0255(17) 0.0230(16) 0.0059(13) 0.0126(13) 0.0096(14)
C53 0.0275(17) 0.0360(19) 0.0284(17) 0.0099(15) 0.0150(14) 0.0145(15)
C54 0.0214(15) 0.0359(19) 0.0313(18) 0.0106(15) 0.0119(14) 0.0070(14)
C55 0.0243(16) 0.0260(17) 0.0263(17) 0.0077(13) 0.0091(13) 0.0054(13)
C56 0.0217(15) 0.0253(16) 0.0233(16) 0.0052(13) 0.0084(13) 0.0092(13)
C57 0.0314(18) 0.043(2) 0.043(2) 0.0111(17) 0.0219(17) 0.0166(17)
C58 0.0260(17) 0.0285(19) 0.046(2) 0.0036(16) 0.0094(16) 0.0019(15)
C59 0.0184(14) 0.0242(16) 0.0207(15) -0.0010(12) 0.0071(12) 0.0003(12)
C60 0.0292(17) 0.0268(17) 0.0257(17) -0.0010(13) 0.0146(14) 0.0008(14)
C61 0.043(2) 0.034(2) 0.0308(19) -0.0028(15) 0.0243(17) -0.0021(16)
C62 0.043(2) 0.040(2) 0.0216(17) 0.0009(15) 0.0165(16) -0.0057(17)
C63 0.0269(17) 0.0343(19) 0.0223(17) 0.0068(14) 0.0071(14) -0.0011(14)
C64 0.0217(15) 0.0328(18) 0.0206(16) 0.0029(13) 0.0076(13) 0.0041(13)
C65 0.087(4) 0.042(2) 0.044(3) 0.001(2) 0.047(3) 0.007(2)
C66 0.040(2) 0.048(2) 0.029(2) 0.0159(18) 0.0097(17) 0.0038(18)
C67 0.0229(15) 0.0281(17) 0.0167(15) -0.0027(12) 0.0052(12) 0.0065(13)
C68 0.0284(17) 0.039(2) 0.0337(19) 0.0150(16) 0.0118(15) 0.0115(16)
C69 0.036(2) 0.049(3) 0.053(3) 0.028(2) 0.0111(19) 0.0169(19)
C70 0.0331(19) 0.042(2) 0.034(2) 0.0052(17) 0.0028(16) 0.0187(17)
C71 0.0242(17) 0.037(2) 0.0294(18) -0.0018(15) 0.0036(14) 0.0113(15)
C72 0.0241(16) 0.0291(18) 0.0334(19) 0.0015(15) 0.0077(14) 0.0048(14)
C73 0.030(2) 0.066(3) 0.088(4) 0.026(3) 0.019(2) 0.022(2)
B1 0.0205(16) 0.0234(18) 0.0201(17) 0.0005(14) 0.0074(14) 0.0045(14)
F22A 0.092(5) 0.076(5) 0.068(4) 0.026(3) 0.052(4) 0.022(4)
F24A 0.110(7) 0.109(7) 0.218(14) 0.130(9) 0.119(9) 0.089(6)
C74A 0.057(6) 0.043(5) 0.042(6) 0.028(5) 0.025(5) 0.029(5)
F22 0.052(3) 0.034(3) 0.084(5) 0.017(3) 0.012(3) 0.017(2)
F24 0.088(6) 0.067(5) 0.037(3) 0.028(3) -0.001(4) -0.007(5)
C74 0.051(5) 0.056(6) 0.029(5) 0.016(4) 0.012(4) 0.024(5)

loop_
_atom_type_symbol
_atom_type_description
_atom_type_scat_dispersion_real
_atom_type_scat_dispersion_imag
_atom_type_scat_source
C C 0.0181 0.0091 'International Tables Vol C Tables 4.2.6.8 and 6.1.1.4'
H H 0.0000 0.0000 'International Tables Vol C Tables 4.2.6.8 and 6.1.1.4'
B B 0.0090 0.0039 'International Tables Vol C Tables 4.2.6.8 and 6.1.1.4'
F F 0.0727 0.0534 'International Tables Vol C Tables 4.2.6.8 and 6.1.1.4'
Ir Ir -4.7710 6.5667 'International Tables Vol C Tables 4.2.6.8 and 6.1.1.4'
N N 0.0311 0.0180 'International Tables Vol C Tables 4.2.6.8 and 6.1.1.4'
O O 0.0492 0.0322 'International Tables Vol C Tables 4.2.6.8 and 6.1.1.4'
P P 0.2955 0.4335 'International Tables Vol C Tables 4.2.6.8 and 6.1.1.4'

loop_
_exptl_crystal_face_index_h
_exptl_crystal_face_index_k
_exptl_crystal_face_index_l
_exptl_crystal_face_perp_dist
-9 5 6 0.0183
8 -7 -4 0.0403
6 5 -7 0.0486
-6 -5 7 0.0486
-6 -2 -4 0.0275
4 2 4 0.0235
2 0 -11 0.0499
-2 0 11 0.0359

loop_
_geom_angle_atom_site_label_1
_geom_angle_atom_site_label_2
_geom_angle_atom_site_label_3
_geom_angle
P2 Ir1 P1 172.84(4)
N1 Ir1 P1 92.05(9)
N1 Ir1 P2 94.71(9)
C1 Ir1 P1 83.16(14)
C1 Ir1 P2 89.98(14)
C1 Ir1 N1 174.61(15)
C7 P1 Ir1 102.75(17)
C9 P1 Ir1 120.50(13)
C9 P1 C7 104.0(2)
C9 P1 C15 106.9(2)
C15 P1 Ir1 114.49(16)
C15 P1 C7 106.8(2)
C21 P2 Ir1 116.36(13)
C21 P2 C29 101.23(18)
C21 P2 C35 103.4(2)
C29 P2 Ir1 114.95(13)
C29 P2 C35 109.32(19)
C35 P2 Ir1 110.66(17)
C1 O1 C2 111.2(4)
C27 O2 C28 109.5(3)
C41A N1 Ir1 167(2)
C41 N1 Ir1 171.3(8)
O1 C1 Ir1 131.7(3)
O1 C1 C8 107.1(4)
C8 C1 Ir1 121.2(3)
O1 C2 H2A 110.9
O1 C2 H2B 110.9
O1 C2 C3 104.3(4)
H2A C2 H2B 108.9
C3 C2 H2A 110.9
C3 C2 H2B 110.9
C4 C3 C2 135.7(5)
C8 C3 C2 106.6(4)
C8 C3 C4 117.7(5)
C3 C4 H4 121.1
C3 C4 C5 117.9(5)
C5 C4 H4 121.1
C4 C5 H5 118.4
C4 C5 C6 123.2(5)
C6 C5 H5 118.4
C5 C6 H6 120.5
C7 C6 C5 119.0(5)
C7 C6 H6 120.5
C6 C7 P1 134.5(4)
C8 C7 P1 108.7(3)
C8 C7 C6 116.7(4)
C3 C8 C1 110.6(4)
C7 C8 C1 123.8(4)
C7 C8 C3 125.5(4)
C10 C9 P1 117.4(3)
C14 C9 P1 123.5(4)
C14 C9 C10 119.1(5)
C9 C10 H10 119.7
C11 C10 C9 120.6(4)
C11 C10 H10 119.7
C10 C11 H11 119.9
C10 C11 C12 120.2(5)
C12 C11 H11 119.9
C11 C12 H12 120.3
C11 C12 C13 119.3(5)
C13 C12 H12 120.3
C12 C13 H13 119.5
C14 C13 C12 120.9(5)
C14 C13 H13 119.5
C9 C14 H14 120.0
C13 C14 C9 119.9(4)
C13 C14 H14 120.0
C16A C15 P1 125.8(11)
C16A C15 C20A 120.9(11)
C20A C15 P1 112.3(5)
C16 C15 P1 123.0(10)
C20 C15 P1 120.5(5)
C20 C15 C16 113.2(11)
C22 C21 P2 121.5(3)
C26 C21 P2 120.0(3)
C26 C21 C22 118.5(4)
C21 C22 H22 119.9
C23 C22 C21 120.2(4)
C23 C22 H22 119.9
C22 C23 H23 119.6
C24 C23 C22 120.7(4)
C24 C23 H23 119.6
C23 C24 H24 120.4
C23 C24 C25 119.2(4)
C25 C24 H24 120.4
C24 C25 C26 120.2(4)
C24 C25 C28 130.1(4)
C26 C25 C28 109.7(4)
C21 C26 C25 121.1(4)
C21 C26 C27 131.4(4)
C25 C26 C27 107.4(4)
O2 C27 C26 105.3(3)
O2 C27 H27A 110.7
O2 C27 H27B 110.7
C26 C27 H27A 110.7
C26 C27 H27B 110.7
H27A C27 H27B 108.8
O2 C28 C25 105.3(3)
O2 C28 H28A 110.7
O2 C28 H28B 110.7
C25 C28 H28A 110.7
C25 C28 H28B 110.7
H28A C28 H28B 108.8
C30 C29 P2 120.7(3)
C30 C29 C34 118.7(4)
C34 C29 P2 120.3(3)
C29 C30 H30 119.9
C31 C30 C29 120.2(4)
C31 C30 H30 119.9
C30 C31 H31 119.8
C32 C31 C30 120.4(4)
C32 C31 H31 119.8
C31 C32 H32 119.9
C33 C32 C31 120.1(4)
C33 C32 H32 119.9
C32 C33 H33 120.0
C32 C33 C34 119.9(4)
C34 C33 H33 120.0
C29 C34 H34 119.7
C33 C34 C29 120.6(4)
C33 C34 H34 119.7
C36 C35 P2 124.9(4)
C36 C35 C40 118.9(4)
C40 C35 P2 116.2(4)
C35 C36 H36 119.9
C35 C36 C37 120.2(5)
C37 C36 H36 119.9
C36 C37 H37 119.7
C38 C37 C36 120.5(5)
C38 C37 H37 119.7
C37 C38 H38 120.1
C37 C38 C39 119.7(5)
C39 C38 H38 120.1
C38 C39 H39 120.1
C40 C39 C38 119.8(5)
C40 C39 H39 120.1
C35 C40 H40 119.7
C39 C40 C35 120.7(5)
C39 C40 H40 119.7
C15 C16A H16A 119.4
C15 C16A C17A 121.2(19)
C17A C16A H16A 119.4
C16A C17A H17A 120.2
C18 C17A C16A 120(2)
C18 C17A H17A 120.2
C17A C18 H18 120.5
C19A C18 C17A 119.0(18)
C19A C18 H18 120.5
C18 C19A H19A 119.2
C18 C19A C20A 121.5(11)
C20A C19A H19A 119.2
C15 C20A H20A 122.2
C19A C20A C15 115.6(8)
C19A C20A H20A 122.2
C15 C16 H16 119.4
C17 C16 C15 121.2(18)
C17 C16 H16 119.4
C16 C17 H17 119.5
C18A C17 C16 120.9(17)
C18A C17 H17 119.5
C17 C18A H18A 119.6
C17 C18A C19 120.9(19)
C19 C18A H18A 119.6
C18A C19 H19 120.5
C18A C19 C20 119.0(13)
C20 C19 H19 120.5
C15 C20 H20 119.0
C19 C20 C15 122.0(8)
C19 C20 H20 119.0
N1 C41A C42A 156(4)
C41A C42A H42A 109.5
C41A C42A H42B 109.5
C41A C42A H42C 109.5
H42A C42A H42B 109.5
H42A C42A H42C 109.5
H42B C42A H42C 109.5
N1 C41 C42 176.8(14)
C41 C42 H42D 109.5
C41 C42 H42E 109.5
C41 C42 H42F 109.5
H42D C42 H42E 109.5
H42D C42 H42F 109.5
H42E C42 H42F 109.5
C44 C43 C48 115.2(3)
C44 C43 B1 125.3(3)
C48 C43 B1 119.4(3)
C43 C44 H44 118.9
C43 C44 C45 122.3(3)
C45 C44 H44 118.9
C44 C45 C49 119.5(3)
C46 C45 C44 121.0(3)
C46 C45 C49 119.5(3)
C45 C46 H46 121.0
C45 C46 C47 117.9(3)
C47 C46 H46 121.0
C46 C47 C50 119.8(3)
C48 C47 C46 120.7(3)
C48 C47 C50 119.5(3)
C43 C48 H48 118.6
C47 C48 C43 122.8(3)
C47 C48 H48 118.6
F1 C49 C45 109.9(5)
F2 C49 F1 100.0(6)
F2 C49 F3 113.3(5)
F2 C49 C45 116.2(4)
F3 C49 F1 100.3(5)
F3 C49 C45 114.7(4)
F4 C50 F5 107.4(4)
F4 C50 F6 106.3(4)
F4 C50 C47 112.2(3)
F5 C50 F6 105.6(3)
F5 C50 C47 112.7(3)
F6 C50 C47 112.2(3)
C52 C51 C56 115.5(3)
C52 C51 B1 124.5(3)
C56 C51 B1 119.9(3)
C51 C52 H52 119.1
C51 C52 C53 121.8(3)
C53 C52 H52 119.1
C52 C53 C57 118.1(3)
C54 C53 C52 121.5(3)
C54 C53 C57 120.4(3)
C53 C54 H54 121.1
C53 C54 C55 117.9(3)
C55 C54 H54 121.1
C54 C55 C58 119.4(3)
C56 C55 C54 120.7(3)
C56 C55 C58 119.9(3)
C51 C56 H56 118.7
C55 C56 C51 122.7(3)
C55 C56 H56 118.7
F7 C57 F9 105.1(4)
F7 C57 C53 111.6(3)
F8 C57 F7 107.3(4)
F8 C57 F9 106.0(3)
F8 C57 C53 113.3(3)
F9 C57 C53 113.1(3)
F10 C58 F11 105.4(3)
F10 C58 F12 107.8(4)
F10 C58 C55 112.3(3)
F11 C58 C55 112.4(3)
F12 C58 F11 105.6(3)
F12 C58 C55 112.8(3)
C60 C59 C64 115.7(3)
C60 C59 B1 122.5(3)
C64 C59 B1 121.4(3)
C59 C60 H60 118.9
C61 C60 C59 122.1(3)
C61 C60 H60 118.9
C60 C61 C65 119.5(4)
C62 C61 C60 121.1(3)
C62 C61 C65 119.4(4)
C61 C62 H62 120.7
C61 C62 C63 118.7(3)
C63 C62 H62 120.7
C62 C63 C64 120.1(3)
C62 C63 C66 118.4(3)
C64 C63 C66 121.4(4)
C59 C64 H64 118.9
C63 C64 C59 122.2(3)
C63 C64 H64 118.9
F13 C65 F14 106.9(4)
F13 C65 F15 107.0(5)
F13 C65 C61 112.0(4)
F14 C65 F15 105.9(4)
F14 C65 C61 111.2(4)
F15 C65 C61 113.5(4)
F16 C66 F18 105.7(3)
F16 C66 C63 112.0(3)
F17 C66 F16 106.2(4)
F17 C66 F18 107.0(4)
F17 C66 C63 113.7(3)
F18 C66 C63 111.8(4)
C68 C67 C72 115.5(3)
C68 C67 B1 124.2(3)
C72 C67 B1 120.4(3)
C67 C68 H68 118.7
C69 C68 C67 122.6(4)
C69 C68 H68 118.7
C68 C69 C74A 114.3(4)
C68 C69 C74 122.6(4)
C70 C69 C68 120.9(4)
C70 C69 C74A 123.6(4)
C70 C69 C74 114.1(4)
C69 C70 H70 121.1
C71 C70 C69 117.9(3)
C71 C70 H70 121.1
C70 C71 C72 121.1(3)
C70 C71 C73 120.0(4)
C72 C71 C73 118.9(4)
C67 C72 H72 119.0
C71 C72 C67 122.1(3)
C71 C72 H72 119.0
F19 C73 F20 106.1(5)
F19 C73 F21 107.6(5)
F19 C73 C71 113.5(4)
F20 C73 C71 110.6(4)
F21 C73 F20 104.8(4)
F21 C73 C71 113.6(4)
C43 B1 C51 111.3(3)
C43 B1 C67 105.7(3)
C51 B1 C67 110.4(3)
C59 B1 C43 113.9(3)
C59 B1 C51 103.7(2)
C59 B1 C67 111.9(3)
F23 C74A C69 107.1(6)
F22A C74A F23 106.3(7)
F22A C74A C69 118.4(7)
F24A C74A F23 112.7(10)
F24A C74A C69 109.2(7)
F24A C74A F22A 103.3(9)
F23 C74 C69 111.9(6)
F23 C74 F22 110.5(7)
F23 C74 F24 102.6(8)
F22 C74 C69 118.5(7)
F22 C74 F24 106.8(8)
F24 C74 C69 104.9(7)

loop_
_geom_bond_atom_site_label_1
_geom_bond_atom_site_label_2
_geom_bond_distance
Ir1 P1 2.3097(10)
Ir1 P2 2.2805(10)
Ir1 N1 2.072(3)
Ir1 C1 1.912(4)
P1 C7 1.821(4)
P1 C9 1.810(5)
P1 C15 1.819(5)
P2 C21 1.819(4)
P2 C29 1.826(4)
P2 C35 1.828(4)
O1 C1 1.340(5)
O1 C2 1.470(5)
O2 C27 1.430(5)
O2 C28 1.436(5)
N1 C41A 1.126(15)
N1 C41 1.127(7)
C1 C8 1.448(6)
C2 H2A 0.9700
C2 H2B 0.9700
C2 C3 1.479(8)
C3 C4 1.392(7)
C3 C8 1.385(6)
C4 H4 0.9300
C4 C5 1.393(9)
C5 H5 0.9300
C5 C6 1.398(7)
C6 H6 0.9300
C6 C7 1.391(6)
C7 C8 1.376(7)
C9 C10 1.398(6)
C9 C14 1.389(6)
C10 H10 0.9300
C10 C11 1.376(8)
C11 H11 0.9300
C11 C12 1.384(7)
C12 H12 0.9300
C12 C13 1.387(7)
C13 H13 0.9300
C13 C14 1.377(7)
C14 H14 0.9300
C15 C16A 1.20(2)
C15 C20A 1.516(10)
C15 C16 1.437(18)
C15 C20 1.420(10)
C21 C22 1.406(6)
C21 C26 1.376(6)
C22 H22 0.9300
C22 C23 1.397(7)
C23 H23 0.9300
C23 C24 1.377(7)
C24 H24 0.9300
C24 C25 1.389(7)
C25 C26 1.399(6)
C25 C28 1.464(7)
C26 C27 1.495(6)
C27 H27A 0.9700
C27 H27B 0.9700
C28 H28A 0.9700
C28 H28B 0.9700
C29 C30 1.394(5)
C29 C34 1.397(5)
C30 H30 0.9300
C30 C31 1.383(6)
C31 H31 0.9300
C31 C32 1.382(7)
C32 H32 0.9300
C32 C33 1.379(7)
C33 H33 0.9300
C33 C34 1.384(6)
C34 H34 0.9300
C35 C36 1.368(6)
C35 C40 1.411(7)
C36 H36 0.9300
C36 C37 1.393(7)
C37 H37 0.9300
C37 C38 1.379(8)
C38 H38 0.9300
C38 C39 1.387(8)
C39 H39 0.9300
C39 C40 1.372(7)
C40 H40 0.9300
C16A H16A 0.9300
C16A C17A 1.45(3)
C17A H17A 0.9300
C17A C18 1.38(3)
C18 H18 0.9300
C18 C19A 1.37(2)
C19A H19A 0.9300
C19A C20A 1.378(13)
C20A H20A 0.9300
C16 H16 0.9300
C16 C17 1.36(3)
C17 H17 0.9300
C17 C18A 1.35(3)
C18A H18A 0.9300
C18A C19 1.36(2)
C19 H19 0.9300
C19 C20 1.381(12)
C20 H20 0.9300
C41A C42A 1.458(17)
C42A H42A 0.9600
C42A H42B 0.9600
C42A H42C 0.9600
C41 C42 1.452(9)
C42 H42D 0.9600
C42 H42E 0.9600
C42 H42F 0.9600
F1 C49 1.355(9)
F2 C49 1.241(6)
F3 C49 1.282(6)
F4 C50 1.325(5)
F5 C50 1.329(5)
F6 C50 1.331(5)
F7 C57 1.321(5)
F8 C57 1.309(5)
F9 C57 1.329(5)
F10 C58 1.329(5)
F11 C58 1.343(4)
F12 C58 1.331(5)
F13 C65 1.323(5)
F14 C65 1.330(6)
F15 C65 1.335(6)
F16 C66 1.342(5)
F17 C66 1.341(5)
F18 C66 1.348(5)
F19 C73 1.305(7)
F20 C73 1.360(7)
F21 C73 1.330(5)
F23 C74A 1.408(9)
F23 C74 1.288(9)
C43 C44 1.396(5)
C43 C48 1.404(5)
C43 B1 1.638(5)
C44 H44 0.9300
C44 C45 1.397(5)
C45 C46 1.381(5)
C45 C49 1.487(6)
C46 H46 0.9300
C46 C47 1.389(5)
C47 C48 1.386(5)
C47 C50 1.505(5)
C48 H48 0.9300
C51 C52 1.396(4)
C51 C56 1.408(5)
C51 B1 1.640(5)
C52 H52 0.9300
C52 C53 1.401(5)
C53 C54 1.378(5)
C53 C57 1.495(5)
C54 H54 0.9300
C54 C55 1.389(5)
C55 C56 1.387(5)
C55 C58 1.498(5)
C56 H56 0.9300
C59 C60 1.398(5)
C59 C64 1.404(5)
C59 B1 1.636(5)
C60 H60 0.9300
C60 C61 1.390(5)
C61 C62 1.375(6)
C61 C65 1.513(6)
C62 H62 0.9300
C62 C63 1.385(6)
C63 C64 1.400(5)
C63 C66 1.490(6)
C64 H64 0.9300
C67 C68 1.391(5)
C67 C72 1.400(5)
C67 B1 1.646(5)
C68 H68 0.9300
C68 C69 1.389(5)
C69 C70 1.384(6)
C69 C74A 1.535(9)
C69 C74 1.566(10)
C70 H70 0.9300
C70 C71 1.377(6)
C71 C72 1.395(5)
C71 C73 1.487(6)
C72 H72 0.9300
F22A C74A 1.335(10)
F24A C74A 1.311(10)
F22 C74 1.295(10)
F24 C74 1.331(9)

loop_
_geom_torsion_atom_site_label_1
_geom_torsion_atom_site_label_2
_geom_torsion_atom_site_label_3
_geom_torsion_atom_site_label_4
_geom_torsion
Ir1 P1 C7 C6 -171.7(4)
Ir1 P1 C7 C8 6.0(3)
Ir1 P1 C9 C10 61.3(3)
Ir1 P1 C9 C14 -117.5(3)
Ir1 P1 C15 C16A -125.7(10)
Ir1 P1 C15 C20A 65.1(6)
Ir1 P1 C15 C16 -148.8(8)
Ir1 P1 C15 C20 9.4(7)
Ir1 P2 C21 C22 111.0(3)
Ir1 P2 C21 C26 -68.3(4)
Ir1 P2 C29 C30 170.2(3)
Ir1 P2 C29 C34 -3.9(4)
Ir1 P2 C35 C36 138.3(4)
Ir1 P2 C35 C40 -43.0(5)
Ir1 N1 C41A C42A -152(5)
Ir1 C1 C8 C3 175.9(3)
Ir1 C1 C8 C7 -0.8(6)
P1 C7 C8 C1 -4.1(5)
P1 C7 C8 C3 179.7(4)
P1 C9 C10 C11 179.5(3)
P1 C9 C14 C13 179.5(3)
P1 C15 C16A C17A 174.2(10)
P1 C15 C20A C19A -173.8(7)
P1 C15 C16 C17 177.1(11)
P1 C15 C20 C19 -179.1(8)
P2 C21 C22 C23 179.5(4)
P2 C21 C26 C25 -179.2(3)
P2 C21 C26 C27 -3.0(6)
P2 C29 C30 C31 -175.2(4)
P2 C29 C34 C33 174.8(3)
P2 C35 C36 C37 177.4(4)
P2 C35 C40 C39 -175.2(5)
O1 C1 C8 C3 -1.9(5)
O1 C1 C8 C7 -178.6(4)
O1 C2 C3 C4 173.5(5)
O1 C2 C3 C8 -4.5(5)
C1 O1 C2 C3 3.5(5)
C2 O1 C1 Ir1 -178.6(3)
C2 O1 C1 C8 -1.2(5)
C2 C3 C4 C5 -178.8(5)
C2 C3 C8 C1 4.1(5)
C2 C3 C8 C7 -179.3(4)
C3 C4 C5 C6 -0.3(7)
C4 C3 C8 C1 -174.4(4)
C4 C3 C8 C7 2.3(7)
C4 C5 C6 C7 0.3(7)
C5 C6 C7 P1 178.4(4)
C5 C6 C7 C8 0.8(6)
C6 C7 C8 C1 174.1(4)
C6 C7 C8 C3 -2.2(7)
C7 P1 C9 C10 -52.9(4)
C7 P1 C9 C14 128.3(3)
C7 P1 C15 C16A -12.7(10)
C7 P1 C15 C20A 178.1(5)
C7 P1 C15 C16 -35.7(9)
C7 P1 C15 C20 122.4(7)
C8 C3 C4 C5 -0.9(6)
C9 P1 C7 C6 -45.4(5)
C9 P1 C7 C8 132.3(3)
C9 P1 C15 C16A 98.1(10)
C9 P1 C15 C20A -71.1(6)
C9 P1 C15 C16 75.1(9)
C9 P1 C15 C20 -126.8(6)
C9 C10 C11 C12 1.0(7)
C10 C9 C14 C13 0.7(6)
C10 C11 C12 C13 0.6(7)
C11 C12 C13 C14 -1.5(7)
C12 C13 C14 C9 0.8(7)
C14 C9 C10 C11 -1.6(6)
C15 P1 C7 C6 67.4(5)
C15 P1 C7 C8 -114.9(3)
C15 P1 C9 C10 -165.7(3)
C15 P1 C9 C14 15.5(4)
C15 C16A C17A C18 9(2)
C15 C16 C17 C18A -7(2)
C21 P2 C29 C30 43.9(4)
C21 P2 C29 C34 -130.1(3)
C21 P2 C35 C36 -96.4(5)
C21 P2 C35 C40 82.3(5)
C21 C22 C23 C24 0.5(8)
C21 C26 C27 O2 172.5(4)
C22 C21 C26 C25 1.6(6)
C22 C21 C26 C27 177.7(4)
C22 C23 C24 C25 0.0(8)
C23 C24 C25 C26 0.4(7)
C23 C24 C25 C28 -178.6(5)
C24 C25 C26 C21 -1.2(6)
C24 C25 C26 C27 -178.2(4)
C24 C25 C28 O2 -171.7(5)
C25 C26 C27 O2 -10.9(5)
C26 C21 C22 C23 -1.2(7)
C26 C25 C28 O2 9.2(5)
C27 O2 C28 C25 -16.4(5)
C28 O2 C27 C26 17.0(5)
C28 C25 C26 C21 178.0(4)
C28 C25 C26 C27 1.0(5)
C29 P2 C21 C22 -123.7(4)
C29 P2 C21 C26 57.1(4)
C29 P2 C35 C36 10.8(5)
C29 P2 C35 C40 -170.5(4)
C29 C30 C31 C32 1.3(7)
C30 C29 C34 C33 0.6(6)
C30 C31 C32 C33 -1.1(7)
C31 C32 C33 C34 0.6(7)
C32 C33 C34 C29 -0.4(6)
C34 C29 C30 C31 -1.1(6)
C35 P2 C21 C22 -10.5(4)
C35 P2 C21 C26 170.2(3)
C35 P2 C29 C30 -64.7(4)
C35 P2 C29 C34 121.3(3)
C35 C36 C37 C38 -0.9(9)
C36 C35 C40 C39 3.5(9)
C36 C37 C38 C39 0.8(10)
C37 C38 C39 C40 1.5(11)
C38 C39 C40 C35 -3.7(11)
C40 C35 C36 C37 -1.3(8)
C16A C15 C20A C19A 16.4(15)
C16A C17A C18 C19A 1(2)
C17A C18 C19A C20A -1(2)
C18 C19A C20A C15 -6.4(16)
C20A C15 C16A C17A -17.5(19)
C16 C15 C20 C19 -19.0(15)
C16 C17 C18A C19 -3(3)
C17 C18A C19 C20 2(2)
C18A C19 C20 C15 10.2(18)
C20 C15 C16 C17 17.6(17)
C43 C44 C45 C46 -2.5(6)
C43 C44 C45 C49 178.9(4)
C44 C43 C48 C47 -0.9(5)
C44 C43 B1 C51 127.0(3)
C44 C43 B1 C59 10.1(5)
C44 C43 B1 C67 -113.1(4)
C44 C45 C46 C47 0.0(6)
C44 C45 C49 F1 88.1(6)
C44 C45 C49 F2 -24.4(9)
C44 C45 C49 F3 -159.8(5)
C45 C46 C47 C48 1.9(6)
C45 C46 C47 C50 -175.4(4)
C46 C45 C49 F1 -90.5(6)
C46 C45 C49 F2 157.0(6)
C46 C45 C49 F3 21.6(8)
C46 C47 C48 C43 -1.5(6)
C46 C47 C50 F4 100.2(5)
C46 C47 C50 F5 -21.2(6)
C46 C47 C50 F6 -140.2(4)
C48 C43 C44 C45 2.9(5)
C48 C43 B1 C51 -56.1(4)
C48 C43 B1 C59 -173.0(3)
C48 C43 B1 C67 63.8(4)
C48 C47 C50 F4 -77.2(5)
C48 C47 C50 F5 161.4(4)
C48 C47 C50 F6 42.4(5)
C49 C45 C46 C47 178.6(5)
C50 C47 C48 C43 175.9(3)
C51 C52 C53 C54 -0.5(5)
C51 C52 C53 C57 178.8(3)
C52 C51 C56 C55 2.5(5)
C52 C51 B1 C43 -18.3(4)
C52 C51 B1 C59 104.6(3)
C52 C51 B1 C67 -135.4(3)
C52 C53 C54 C55 1.1(5)
C52 C53 C57 F7 -69.0(5)
C52 C53 C57 F8 52.2(5)
C52 C53 C57 F9 172.8(3)
C53 C54 C55 C56 0.1(5)
C53 C54 C55 C58 -179.2(3)
C54 C53 C57 F7 110.2(4)
C54 C53 C57 F8 -128.6(4)
C54 C53 C57 F9 -8.0(5)
C54 C55 C56 C51 -2.0(5)
C54 C55 C58 F10 86.5(4)
C54 C55 C58 F11 -32.1(5)
C54 C55 C58 F12 -151.4(3)
C56 C51 C52 C53 -1.3(5)
C56 C51 B1 C43 166.4(3)
C56 C51 B1 C59 -70.7(4)
C56 C51 B1 C67 49.3(4)
C56 C55 C58 F10 -92.8(4)
C56 C55 C58 F11 148.6(3)
C56 C55 C58 F12 29.3(5)
C57 C53 C54 C55 -178.1(3)
C58 C55 C56 C51 177.3(3)
C59 C60 C61 C62 -0.5(6)
C59 C60 C61 C65 177.4(4)
C60 C59 C64 C63 1.7(5)
C60 C59 B1 C43 -141.1(3)
C60 C59 B1 C51 97.7(3)
C60 C59 B1 C67 -21.3(4)
C60 C61 C62 C63 0.5(6)
C60 C61 C65 F13 147.0(5)
C60 C61 C65 F14 -93.4(5)
C60 C61 C65 F15 25.8(6)
C61 C62 C63 C64 0.6(6)
C61 C62 C63 C66 179.9(4)
C62 C61 C65 F13 -35.0(7)
C62 C61 C65 F14 84.5(5)
C62 C61 C65 F15 -156.3(4)
C62 C63 C64 C59 -1.7(5)
C62 C63 C66 F16 59.1(5)
C62 C63 C66 F17 179.6(3)
C62 C63 C66 F18 -59.2(5)
C64 C59 C60 C61 -0.6(5)
C64 C59 B1 C43 46.4(4)
C64 C59 B1 C51 -74.7(4)
C64 C59 B1 C67 166.2(3)
C64 C63 C66 F16 -121.6(4)
C64 C63 C66 F17 -1.1(5)
C64 C63 C66 F18 120.1(4)
C65 C61 C62 C63 -177.4(4)
C66 C63 C64 C59 179.0(3)
C67 C68 C69 C70 -2.5(7)
C67 C68 C69 C74A -170.2(5)
C67 C68 C69 C74 158.9(5)
C68 C67 C72 C71 -1.6(5)
C68 C67 B1 C43 -107.7(4)
C68 C67 B1 C51 12.8(4)
C68 C67 B1 C59 127.7(3)
C68 C69 C70 C71 0.3(7)
C68 C69 C74A F23 -55.2(7)
C68 C69 C74A F22A 64.9(9)
C68 C69 C74A F24A -177.4(9)
C68 C69 C74 F23 6.2(9)
C68 C69 C74 F22 -124.2(7)
C68 C69 C74 F24 116.7(8)
C69 C70 C71 C72 1.1(6)
C69 C70 C71 C73 178.6(5)
C70 C69 C74A F23 137.5(5)
C70 C69 C74A F22A -102.5(8)
C70 C69 C74A F24A 15.2(12)
C70 C69 C74 F23 168.7(5)
C70 C69 C74 F22 38.3(9)
C70 C69 C74 F24 -80.8(8)
C70 C71 C72 C67 -0.5(6)
C70 C71 C73 F19 130.8(5)
C70 C71 C73 F20 -110.0(5)
C70 C71 C73 F21 7.5(7)
C72 C67 C68 C69 3.0(6)
C72 C67 B1 C43 70.8(4)
C72 C67 B1 C51 -168.7(3)
C72 C67 B1 C59 -53.7(4)
C72 C71 C73 F19 -51.7(7)
C72 C71 C73 F20 67.5(6)
C72 C71 C73 F21 -175.0(4)
C73 C71 C72 C67 -177.9(4)
B1 C43 C44 C45 179.9(3)
B1 C43 C48 C47 -178.1(3)
B1 C51 C52 C53 -176.7(3)
B1 C51 C56 C55 178.2(3)
B1 C59 C60 C61 -173.5(3)
B1 C59 C64 C63 174.7(3)
B1 C67 C68 C69 -178.3(4)
B1 C67 C72 C71 179.7(3)
C74A C69 C70 C71 166.8(6)
C74 C69 C70 C71 -162.6(5)

loop_
_exptl_oxdiff_crystal_face_indexfrac_h
_exptl_oxdiff_crystal_face_indexfrac_k
_exptl_oxdiff_crystal_face_indexfrac_l
_exptl_oxdiff_crystal_face_x
_exptl_oxdiff_crystal_face_y
_exptl_oxdiff_crystal_face_z
-8.9988 4.9956 5.9995 0.2401 0.5961 -0.8173
7.9987 -6.9967 -4.0006 -0.3653 -0.7275 0.5996
6.0003 5.0045 -6.9966 0.2211 0.2938 0.9219
-6.0003 -5.0045 6.9966 -0.2211 -0.2938 -0.9219
-6.0015 -1.9996 -4.0009 0.7567 -0.3876 -0.5162
4.4014 1.9993 4.0007 -0.6372 0.3719 0.3684
1.9984 0.0052 -10.9982 0.7827 -0.3603 0.4841
-1.9984 -0.0052 10.9982 -0.7827 0.3603 -0.4841
